data_7218777
loop_
_publ_author_name
'Jacobs, Ayesha'
'Amombo Noa, Francoise M.'

_publ_section_title
;
 Co-crystals and co-crystal hydrates of vanillic acid
;
_journal_issue 1
_journal_name_full CrystEngComm
_journal_page_first 98
_journal_paper_doi 10.1039/C4CE01795A
_journal_volume 17
_journal_year 2015
_chemical_formula_sum 'C9 H12 N2 O5'
_chemical_formula_weight 228.20
_chemical_name_systematic
; 
 (bis) vanillic acid (bis) urea 
;
_space_group_IT_number 2
_symmetry_cell_setting triclinic
_symmetry_space_group_name_Hall '-P 1'
_symmetry_space_group_name_H-M 'P -1'
_atom_sites_solution_hydrogens geom
_atom_sites_solution_primary direct
_atom_sites_solution_secondary difmap
_audit_creation_method SHELXL-97
_cell_angle_alpha 99.68(3)
_cell_angle_beta 95.37(3)
_cell_angle_gamma 103.46(3)
_cell_formula_units_Z 4
_cell_length_a 6.9821(14)
_cell_length_b 10.232(2)
_cell_length_c 15.388(3)
_cell_measurement_reflns_used 11587
_cell_measurement_temperature 173(2)
_cell_measurement_theta_max 26.74
_cell_measurement_theta_min 1.36
_cell_volume 1043.8(4)
_computing_cell_refinement 'SAINT-Plus (Bruker, 2004)'
_computing_data_collection 'APEX2 (Bruker, 2005)'
_computing_data_reduction 'SAINT-Plus and XPREP (Bruker 2004)'
_computing_molecular_graphics 'X-seed (Barbour, 1999)'
_computing_publication_material 'SHELXL-97 (Sheldrick, 1997)'
_computing_structure_refinement 'SHELXL-97 (Sheldrick, 1997)'
_computing_structure_solution 'SHELXS-97 (Sheldrick, 1990)'
_diffrn_ambient_temperature 173(2)
_diffrn_measured_fraction_theta_full 0.995
_diffrn_measured_fraction_theta_max 0.995
_diffrn_measurement_device_type 'Bruker Kappa Duo Apex II diffractometer'
_diffrn_measurement_method '1.2\% \f scans and \w scans'
_diffrn_radiation_monochromator graphite
_diffrn_radiation_source 'fine-focus sealed tube'
_diffrn_radiation_type MoK\a
_diffrn_radiation_wavelength 0.71073
_diffrn_reflns_av_R_equivalents 0.0485
_diffrn_reflns_av_sigmaI/netI 0.0660
_diffrn_reflns_limit_h_max 8
_diffrn_reflns_limit_h_min -8
_diffrn_reflns_limit_k_max 12
_diffrn_reflns_limit_k_min -12
_diffrn_reflns_limit_l_max 19
_diffrn_reflns_limit_l_min -19
_diffrn_reflns_number 11587
_diffrn_reflns_theta_full 26.74
_diffrn_reflns_theta_max 26.74
_diffrn_reflns_theta_min 1.36
_exptl_absorpt_coefficient_mu 0.120
_exptl_absorpt_correction_T_max 0.996
_exptl_absorpt_correction_T_min 0.910
_exptl_absorpt_correction_type multi-scan
_exptl_absorpt_process_details 'Bruker SADABS'
_exptl_crystal_colour colourless
_exptl_crystal_density_diffrn 1.452
_exptl_crystal_density_method 'not measured'
_exptl_crystal_description rectangle
_exptl_crystal_F_000 480
_exptl_crystal_recrystallization_method 'Re-crystallisation from solvent: ethanol'
_exptl_crystal_size_max 0.34
_exptl_crystal_size_mid 0.14
_exptl_crystal_size_min 0.03
_refine_diff_density_max 0.215
_refine_diff_density_min -0.265
_refine_diff_density_rms 0.049
_refine_ls_extinction_method none
_refine_ls_goodness_of_fit_ref 0.969
_refine_ls_hydrogen_treatment noref
_refine_ls_matrix_type full
_refine_ls_number_parameters 303
_refine_ls_number_reflns 4411
_refine_ls_number_restraints 0
_refine_ls_restrained_S_all 0.969
_refine_ls_R_factor_all 0.0845
_refine_ls_R_factor_gt 0.0474
_refine_ls_shift/su_max 0.000
_refine_ls_shift/su_mean 0.000
_refine_ls_structure_factor_coef Fsqd
_refine_ls_weighting_details 'calc w=1/[\s^2^(Fo^2^)+(0.0548P)^2^+0.0000P] where P=(Fo^2^+2Fc^2^)/3'
_refine_ls_weighting_scheme calc
_refine_ls_wR_factor_gt 0.1024
_refine_ls_wR_factor_ref 0.1191
_reflns_number_gt 2844
_reflns_number_total 4411
_reflns_threshold_expression >2sigma(I)
_cod_data_source_file c4ce01795a2.cif
_cod_data_source_block g:
_cod_depositor_comments
;
The following automatic conversions were performed:

'_symmetry_cell_setting' value 'Triclinic' changed to 'triclinic'
according to
/usr/data/users/saulius/crontab/automatic-downloads/rss-feeds/RSC/lib/dictionaries/cif_core.dic
dictionary named 'cif_core.dic' version 2.4.2 from 2011-04-26.

Automatic conversion script
Id: cif_fix_values 2827 2014-09-09 07:05:25Z andrius 

 Adding full bibliography for 7218771--7218777.cif.
;
_cod_original_sg_symbol_H-M P-1
_cod_database_code 7218777

loop_
_symmetry_equiv_pos_as_xyz
'x, y, z'
'-x, -y, -z'

loop_
_atom_site_label
_atom_site_type_symbol
_atom_site_fract_x
_atom_site_fract_y
_atom_site_fract_z
_atom_site_U_iso_or_equiv
_atom_site_adp_type
_atom_site_occupancy
_atom_site_symmetry_multiplicity
_atom_site_calc_flag
_atom_site_refinement_flags
O5 O 0.38265(18) 0.34046(14) 0.35346(8) 0.0260(3) Uani 1 1 d .
O6 O 0.86956(18) 0.30899(14) 0.34001(8) 0.0260(3) Uani 1 1 d .
N9 N 0.4766(2) 0.20098(18) 0.24427(11) 0.0292(4) Uani 1 1 d .
N11 N 0.1509(2) 0.20983(18) 0.23958(11) 0.0298(4) Uani 1 1 d .
N14 N 0.7292(2) 0.3047(2) 0.46659(11) 0.0345(5) Uani 1 1 d .
N12 N 1.0619(2) 0.31074(19) 0.46741(11) 0.0310(4) Uani 1 1 d .
C10 C 0.3391(3) 0.2541(2) 0.28164(13) 0.0238(4) Uani 1 1 d .
C13 C 0.8865(3) 0.3090(2) 0.42333(13) 0.0239(4) Uani 1 1 d .
O2A O 0.2175(2) 0.97503(15) 0.08087(9) 0.0328(4) Uani 1 1 d .
O1 O 0.3261(2) 1.12841(15) -0.03469(9) 0.0391(4) Uani 1 1 d .
O2 O 0.24538(19) 0.93177(14) -0.13416(9) 0.0289(3) Uani 1 1 d .
O1A O 0.1345(2) 0.77561(15) -0.01637(9) 0.0343(4) Uani 1 1 d .
O4A O 0.1206(2) 0.83173(14) 0.37891(9) 0.0343(4) Uani 1 1 d .
O4 O 0.5428(2) 1.50493(14) -0.20003(9) 0.0344(4) Uani 1 1 d .
O3 O 0.4968(2) 1.37966(16) -0.37259(9) 0.0345(4) Uani 1 1 d .
O3A O -0.0177(2) 0.57251(16) 0.34286(9) 0.0382(4) Uani 1 1 d .
C3 C 0.4736(3) 1.3649(2) -0.21884(13) 0.0245(5) Uani 1 1 d .
C1 C 0.3566(3) 1.1423(2) -0.18364(12) 0.0230(4) Uani 1 1 d .
C1A C 0.1036(3) 0.7709(2) 0.13479(12) 0.0227(4) Uani 1 1 d .
C2 C 0.4269(3) 1.2843(2) -0.15691(12) 0.0240(5) Uani 1 1 d .
H2 H 0.4426 1.3254 -0.0957 0.029 Uiso 1 1 calc R
C6A C 0.1359(3) 0.8426(2) 0.22264(13) 0.0245(5) Uani 1 1 d .
H6A H 0.1873 0.9393 0.2354 0.029 Uiso 1 1 calc R
C8 C 0.3050(3) 1.0580(2) -0.11664(13) 0.0250(5) Uani 1 1 d .
C4A C 0.0182(3) 0.6302(2) 0.27157(13) 0.0267(5) Uani 1 1 d .
C8A C 0.1553(3) 0.8488(2) 0.06482(13) 0.0243(5) Uani 1 1 d .
C4 C 0.4512(3) 1.3047(2) -0.30929(13) 0.0255(5) Uani 1 1 d .
C2A C 0.0278(3) 0.6299(2) 0.11622(13) 0.0277(5) Uani 1 1 d .
H2A H 0.0041 0.5812 0.0564 0.033 Uiso 1 1 calc R
C5A C 0.0937(3) 0.7739(2) 0.29070(12) 0.0248(5) Uani 1 1 d .
C5 C 0.3822(3) 1.1637(2) -0.33523(13) 0.0277(5) Uani 1 1 d .
H5 H 0.3673 1.1223 -0.3964 0.033 Uiso 1 1 calc R
C6 C 0.3349(3) 1.0826(2) -0.27289(13) 0.0262(5) Uani 1 1 d .
H6 H 0.2875 0.9860 -0.2913 0.031 Uiso 1 1 calc R
C3A C -0.0135(3) 0.5597(2) 0.18462(13) 0.0279(5) Uani 1 1 d .
H3A H -0.0637 0.4629 0.1716 0.034 Uiso 1 1 calc R
C7 C 0.5772(3) 1.5706(2) -0.10855(13) 0.0368(6) Uani 1 1 d .
H7C H 0.4508 1.5570 -0.0842 0.055 Uiso 1 1 calc R
H7A H 0.6358 1.6689 -0.1033 0.055 Uiso 1 1 calc R
H7B H 0.6686 1.5311 -0.0753 0.055 Uiso 1 1 calc R
C7A C 0.1838(3) 0.9779(2) 0.40228(14) 0.0407(6) Uani 1 1 d .
H40C H 0.3156 1.0094 0.3848 0.061 Uiso 1 1 calc R
H40A H 0.1905 1.0070 0.4667 0.061 Uiso 1 1 calc R
H40B H 0.0888 1.0174 0.3714 0.061 Uiso 1 1 calc R
H11B H 0.0553 0.2348 0.2653 0.028(6) Uiso 1 1 d R
H9B H 0.4470 0.1367 0.1938 0.034(6) Uiso 1 1 d R
H11A H 0.1267 0.1497 0.1906 0.033(6) Uiso 1 1 d R
H9A H 0.5965 0.2337 0.2677 0.040(7) Uiso 1 1 d R
H12A H 1.1658 0.3295 0.4392 0.052(8) Uiso 1 1 d R
H12B H 1.0778 0.3241 0.5258 0.038(6) Uiso 1 1 d R
H14B H 0.6195 0.3186 0.4375 0.041(6) Uiso 1 1 d R
H13A H -0.0601 0.4924 0.3311 0.052(8) Uiso 1 1 d R
H13 H 0.5394 1.4631 -0.3509 0.065(9) Uiso 1 1 d R
H14A H 0.7412 0.3098 0.5244 0.046(7) Uiso 1 1 d R
H1B H 0.1725 0.8361 -0.0556 0.076(9) Uiso 1 1 d R
H1A H 0.2860 1.0677 0.0075 0.084(10) Uiso 1 1 d R

loop_
_atom_site_aniso_label
_atom_site_aniso_U_11
_atom_site_aniso_U_22
_atom_site_aniso_U_33
_atom_site_aniso_U_23
_atom_site_aniso_U_13
_atom_site_aniso_U_12
O5 0.0307(7) 0.0263(8) 0.0192(7) 0.0000(6) 0.0037(6) 0.0065(6)
O6 0.0284(7) 0.0301(8) 0.0202(8) 0.0063(6) 0.0056(6) 0.0070(6)
N9 0.0263(9) 0.0318(11) 0.0273(10) -0.0040(8) 0.0036(8) 0.0101(8)
N11 0.0260(9) 0.0330(11) 0.0277(10) -0.0031(9) 0.0035(8) 0.0088(8)
N14 0.0296(10) 0.0560(13) 0.0226(10) 0.0117(9) 0.0085(8) 0.0156(9)
N12 0.0277(9) 0.0454(12) 0.0200(10) 0.0069(8) 0.0041(8) 0.0088(8)
C10 0.0281(10) 0.0206(11) 0.0234(11) 0.0079(9) 0.0063(8) 0.0039(9)
C13 0.0301(10) 0.0194(11) 0.0218(11) 0.0040(9) 0.0056(8) 0.0050(9)
O2A 0.0490(9) 0.0255(9) 0.0208(8) 0.0036(6) 0.0069(7) 0.0033(7)
O1 0.0674(11) 0.0264(9) 0.0198(8) 0.0038(7) 0.0093(7) 0.0042(8)
O2 0.0371(8) 0.0236(8) 0.0236(8) 0.0034(6) 0.0068(6) 0.0030(7)
O1A 0.0525(9) 0.0289(9) 0.0182(8) 0.0023(7) 0.0105(7) 0.0032(7)
O4A 0.0550(9) 0.0265(9) 0.0174(7) 0.0027(6) 0.0024(7) 0.0047(7)
O4 0.0591(10) 0.0223(8) 0.0184(8) 0.0015(6) 0.0078(7) 0.0044(7)
O3 0.0556(10) 0.0256(9) 0.0209(8) 0.0047(7) 0.0103(7) 0.0057(7)
O3A 0.0637(11) 0.0251(10) 0.0243(8) 0.0090(7) 0.0092(7) 0.0041(8)
C3 0.0281(10) 0.0202(11) 0.0248(11) 0.0024(9) 0.0048(8) 0.0062(9)
C1 0.0235(10) 0.0242(11) 0.0214(11) 0.0041(9) 0.0037(8) 0.0062(8)
C1A 0.0240(10) 0.0257(12) 0.0185(10) 0.0029(9) 0.0038(8) 0.0068(9)
C2 0.0309(11) 0.0260(12) 0.0150(10) 0.0019(9) 0.0048(8) 0.0083(9)
C6A 0.0269(10) 0.0223(11) 0.0233(11) 0.0027(9) 0.0015(8) 0.0065(9)
C8 0.0233(10) 0.0275(12) 0.0222(11) 0.0019(9) 0.0026(8) 0.0047(9)
C4A 0.0330(11) 0.0259(12) 0.0233(11) 0.0091(9) 0.0051(9) 0.0077(9)
C8A 0.0266(10) 0.0252(12) 0.0203(11) 0.0018(9) 0.0061(8) 0.0060(9)
C4 0.0294(11) 0.0271(12) 0.0206(11) 0.0050(9) 0.0059(8) 0.0073(9)
C2A 0.0324(11) 0.0260(12) 0.0211(11) -0.0020(9) 0.0028(9) 0.0056(9)
C5A 0.0303(11) 0.0276(12) 0.0157(10) 0.0020(9) 0.0017(8) 0.0080(9)
C5 0.0329(11) 0.0291(13) 0.0189(11) -0.0009(9) 0.0039(9) 0.0076(9)
C6 0.0269(10) 0.0252(12) 0.0248(11) 0.0026(9) 0.0018(8) 0.0057(9)
C3A 0.0371(12) 0.0193(11) 0.0251(11) 0.0007(9) 0.0055(9) 0.0046(9)
C7 0.0605(15) 0.0227(12) 0.0205(11) -0.0015(9) 0.0053(10) 0.0015(11)
C7A 0.0602(15) 0.0288(13) 0.0247(12) -0.0040(10) 0.0009(11) 0.0030(11)

loop_
_atom_type_symbol
_atom_type_description
_atom_type_scat_dispersion_real
_atom_type_scat_dispersion_imag
_atom_type_scat_source
C C 0.0033 0.0016 'International Tables Vol C Tables 4.2.6.8 and 6.1.1.4'
H H 0.0000 0.0000 'International Tables Vol C Tables 4.2.6.8 and 6.1.1.4'
N N 0.0061 0.0033 'International Tables Vol C Tables 4.2.6.8 and 6.1.1.4'
O O 0.0106 0.0060 'International Tables Vol C Tables 4.2.6.8 and 6.1.1.4'

loop_
_geom_angle_atom_site_label_1
_geom_angle_atom_site_label_2
_geom_angle_atom_site_label_3
_geom_angle
O5 C10 N9 121.54(17)
O5 C10 N11 121.25(19)
N9 C10 N11 117.21(18)
O6 C13 N14 120.34(18)
O6 C13 N12 120.06(19)
N14 C13 N12 119.59(18)
C5A O4A C7A 117.21(16)
C3 O4 C7 117.02(16)
O4 C3 C2 125.11(18)
O4 C3 C4 114.77(18)
C2 C3 C4 120.11(18)
C6 C1 C2 119.73(19)
C6 C1 C8 120.76(18)
C2 C1 C8 119.50(18)
C2A C1A C6A 119.81(19)
C2A C1A C8A 122.08(18)
C6A C1A C8A 118.10(18)
C3 C2 C1 120.28(18)
C5A C6A C1A 120.25(19)
O2 C8 O1 121.76(19)
O2 C8 C1 123.79(18)
O1 C8 C1 114.45(18)
O3A C4A C3A 125.02(19)
O3A C4A C5A 115.16(18)
C3A C4A C5A 119.83(19)
O2A C8A O1A 121.89(19)
O2A C8A C1A 122.20(18)
O1A C8A C1A 115.90(18)
O3 C4 C5 118.48(18)
O3 C4 C3 122.26(18)
C5 C4 C3 119.25(19)
C1A C2A C3A 120.26(19)
O4A C5A C6A 125.83(19)
O4A C5A C4A 114.42(18)
C6A C5A C4A 119.74(18)
C6 C5 C4 120.64(19)
C1 C6 C5 119.98(19)
C4A C3A C2A 120.10(19)

loop_
_geom_bond_atom_site_label_1
_geom_bond_atom_site_label_2
_geom_bond_distance
O5 C10 1.257(2)
O6 C13 1.276(2)
N9 C10 1.338(2)
N11 C10 1.348(2)
N14 C13 1.332(3)
N12 C13 1.338(2)
O2A C8A 1.237(2)
O1 C8 1.319(2)
O2 C8 1.236(2)
O1A C8A 1.320(2)
O4A C5A 1.363(2)
O4A C7A 1.429(2)
O4 C3 1.372(2)
O4 C7 1.427(2)
O3 C4 1.354(2)
O3A C4A 1.347(2)
C3 C2 1.375(3)
C3 C4 1.403(3)
C1 C6 1.385(3)
C1 C2 1.397(3)
C1 C8 1.470(3)
C1A C2A 1.386(3)
C1A C6A 1.396(3)
C1A C8A 1.467(3)
C6A C5A 1.374(3)
C4A C3A 1.381(3)
C4A C5A 1.411(3)
C4 C5 1.386(3)
C2A C3A 1.386(3)
C5 C6 1.385(3)
